data_7007338
loop_
_publ_author_name
'Shi, Weifeng'
'Shafaei-Fallah, Maryam'
'Anson, Christopher E.'
'Rothenberger, Alexander'

_publ_section_title
;
 Metal thiophosphonates and related compounds: an emerging area of
 supramolecular coordination chemistry.
;
_journal_issue 26
_journal_name_full 'Dalton transactions (Cambridge, England : 2003)'
_journal_page_first 3257
_journal_page_last 3262
_journal_paper_doi 10.1039/b603764j
_journal_year 2006
_chemical_formula_sum 'C15 H24 K O3 P S2'
_chemical_formula_weight 386.53
_chemical_name_systematic
;
?
;
_space_group_IT_number 2
_symmetry_cell_setting triclinic
_symmetry_space_group_name_Hall '-P 1'
_symmetry_space_group_name_H-M 'P -1'
_atom_sites_solution_hydrogens geom
_atom_sites_solution_primary direct
_atom_sites_solution_secondary difmap
_audit_creation_method SHELXL-97
_cell_angle_alpha 96.849(6)
_cell_angle_beta 102.612(6)
_cell_angle_gamma 111.286(7)
_cell_formula_units_Z 2
_cell_length_a 8.264(6)
_cell_length_b 11.2990(9)
_cell_length_c 11.3100(8)
_cell_measurement_reflns_used 2000
_cell_measurement_temperature 150(2)
_cell_measurement_theta_max 50
_cell_measurement_theta_min 5
_cell_volume 937.1(7)
_computing_cell_refinement 'kuma ccd'
_computing_data_collection 'kuma ccd'
_computing_data_reduction 'kuma ccd'
_computing_molecular_graphics 'SHELXL-97 (Sheldrick, 1997)'
_computing_publication_material 'SHELXL-97 (Sheldrick, 1997)'
_computing_structure_refinement 'SHELXL-97 (Sheldrick, 1997)'
_computing_structure_solution 'SHELXS-97 (Sheldrick, 1990)'
_diffrn_ambient_temperature 150(2)
_diffrn_detector_area_resol_mean 6.67
_diffrn_measured_fraction_theta_full 0.986
_diffrn_measured_fraction_theta_max 0.638
_diffrn_measurement_device_type 'stoe stadi IV'
_diffrn_measurement_method rotation
_diffrn_radiation_monochromator graphite
_diffrn_radiation_source 'fine-focus sealed tube'
_diffrn_radiation_type MoK\a
_diffrn_radiation_wavelength 0.71073
_diffrn_reflns_av_R_equivalents 0.0314
_diffrn_reflns_av_sigmaI/netI 0.0332
_diffrn_reflns_limit_h_max 10
_diffrn_reflns_limit_h_min -9
_diffrn_reflns_limit_k_max 14
_diffrn_reflns_limit_k_min -14
_diffrn_reflns_limit_l_max 14
_diffrn_reflns_limit_l_min -12
_diffrn_reflns_number 7578
_diffrn_reflns_theta_full 25.00
_diffrn_reflns_theta_max 31.83
_diffrn_reflns_theta_min 3.86
_exptl_absorpt_coefficient_mu 0.600
_exptl_absorpt_correction_type none
_exptl_crystal_colour colourless
_exptl_crystal_density_diffrn 1.370
_exptl_crystal_density_method 'not measured'
_exptl_crystal_description block
_exptl_crystal_F_000 408
_exptl_crystal_size_max 0.30
_exptl_crystal_size_mid 0.30
_exptl_crystal_size_min 0.20
_refine_diff_density_max 0.777
_refine_diff_density_min -0.734
_refine_diff_density_rms 0.243
_refine_ls_extinction_method none
_refine_ls_goodness_of_fit_ref 1.026
_refine_ls_hydrogen_treatment constr
_refine_ls_matrix_type full
_refine_ls_number_parameters 203
_refine_ls_number_reflns 4099
_refine_ls_number_restraints 0
_refine_ls_restrained_S_all 1.026
_refine_ls_R_factor_all 0.0468
_refine_ls_R_factor_gt 0.0327
_refine_ls_shift/su_max 0.000
_refine_ls_shift/su_mean 0.000
_refine_ls_structure_factor_coef Fsqd
_refine_ls_weighting_details 'calc w=1/[\s^2^(Fo^2^)+(0.1100P)^2^+0.0000P] where P=(Fo^2^+2Fc^2^)/3'
_refine_ls_weighting_scheme calc
_refine_ls_wR_factor_gt 0.1029
_refine_ls_wR_factor_ref 0.1430
_reflns_number_gt 3473
_reflns_number_total 4099
_reflns_threshold_expression >2sigma(I)
_cod_data_source_file b603764j.txt
_cod_data_source_block 5
_cod_original_sg_symbol_H-M P-1
_cod_database_code 7007338

loop_
_symmetry_equiv_pos_as_xyz
'x, y, z'
'-x, -y, -z'

loop_
_atom_site_label
_atom_site_type_symbol
_atom_site_fract_x
_atom_site_fract_y
_atom_site_fract_z
_atom_site_U_iso_or_equiv
_atom_site_adp_type
_atom_site_occupancy
_atom_site_symmetry_multiplicity
_atom_site_calc_flag
_atom_site_refinement_flags
_atom_site_disorder_assembly
_atom_site_disorder_group
P1 P 0.42961(7) 0.31269(5) 0.26777(5) 0.01669(16) Uani 1 1 d . . .
K1 K 0.55732(6) 0.36255(5) 0.60413(4) 0.02319(16) Uani 1 1 d . . .
S1 S 0.34180(8) 0.15995(5) 0.34146(5) 0.02442(17) Uani 1 1 d . . .
S2 S 0.65845(7) 0.46024(5) 0.36516(5) 0.02139(16) Uani 1 1 d . . .
C1 C 0.4519(3) 0.2640(2) 0.11531(18) 0.0170(4) Uani 1 1 d . . .
C2 C 0.5254(3) 0.3614(2) 0.0526(2) 0.0211(4) Uani 1 1 d . . .
H2A H 0.5741 0.4503 0.0941 0.025 Uiso 1 1 calc R . .
C3 C 0.5277(3) 0.3298(2) -0.06776(19) 0.0215(4) Uani 1 1 d . . .
H3A H 0.5773 0.3967 -0.1092 0.026 Uiso 1 1 calc R . .
C4 C 0.4574(3) 0.1999(2) -0.12924(19) 0.0186(4) Uani 1 1 d . . .
C5 C 0.3922(3) 0.1020(2) -0.0671(2) 0.0232(5) Uani 1 1 d . . .
H5A H 0.3501 0.0132 -0.1073 0.028 Uiso 1 1 calc R . .
C6 C 0.3892(3) 0.1353(2) 0.0548(2) 0.0229(4) Uani 1 1 d . . .
H6A H 0.3432 0.0683 0.0971 0.027 Uiso 1 1 calc R . .
C7 C 0.3790(4) 0.0478(2) -0.3202(2) 0.0299(5) Uani 1 1 d . . .
H7A H 0.3830 0.0468 -0.4062 0.045 Uiso 1 1 calc R . .
H7B H 0.2529 0.0059 -0.3188 0.045 Uiso 1 1 calc R . .
H7C H 0.4480 0.0004 -0.2829 0.045 Uiso 1 1 calc R . .
C8 C 0.0875(3) 0.3194(2) 0.1873(2) 0.0221(4) Uani 1 1 d . . .
C9 C 0.0443(3) 0.4239(3) 0.1326(3) 0.0347(6) Uani 1 1 d . . .
H9A H 0.0805 0.5006 0.1988 0.052 Uiso 1 1 calc R . .
H9B H -0.0861 0.3909 0.0924 0.052 Uiso 1 1 calc R . .
H9C H 0.1105 0.4479 0.0711 0.052 Uiso 1 1 calc R . .
C10 C 0.0029(3) 0.2903(3) 0.2926(2) 0.0343(6) Uani 1 1 d . . .
H10A H 0.0498 0.3697 0.3575 0.051 Uiso 1 1 calc R . .
H10B H 0.0332 0.2230 0.3272 0.051 Uiso 1 1 calc R . .
H10C H -0.1289 0.2595 0.2609 0.051 Uiso 1 1 calc R . .
C11 C 0.0252(3) 0.1973(2) 0.0869(2) 0.0294(5) Uani 1 1 d . . .
H11A H 0.0525 0.1301 0.1239 0.044 Uiso 1 1 calc R . .
H11B H 0.0885 0.2176 0.0233 0.044 Uiso 1 1 calc R . .
H11C H -0.1056 0.1655 0.0489 0.044 Uiso 1 1 calc R . .
C12 C 0.8890(3) 0.2528(3) 0.5628(2) 0.0309(5) Uani 1 1 d . . .
H12A H 0.9688 0.3415 0.5595 0.037 Uiso 1 1 calc R . .
H12B H 0.8016 0.2093 0.4798 0.037 Uiso 1 1 calc R . .
C13 C 0.9996(4) 0.1755(3) 0.6017(3) 0.0376(6) Uani 1 1 d . . .
H13A H 0.9286 0.0810 0.5682 0.045 Uiso 1 1 calc R . .
H13B H 1.1112 0.2033 0.5745 0.045 Uiso 1 1 calc R . .
C14 C 1.0426(3) 0.2094(3) 0.7415(3) 0.0385(6) Uani 1 1 d . . .
H14A H 1.1474 0.2939 0.7774 0.046 Uiso 1 1 calc R . .
H14B H 1.0682 0.1410 0.7791 0.046 Uiso 1 1 calc R . .
C15 C 0.8702(3) 0.2168(3) 0.7602(2) 0.0296(5) Uani 1 1 d . . .
H15A H 0.7846 0.1305 0.7647 0.036 Uiso 1 1 calc R . .
H15B H 0.8971 0.2798 0.8379 0.036 Uiso 1 1 calc R . .
O1 O 0.28732(18) 0.38101(13) 0.23995(13) 0.0181(3) Uani 1 1 d . . .
O2 O 0.4566(2) 0.17980(15) -0.25084(14) 0.0242(4) Uani 1 1 d . . .
O3 O 0.7955(2) 0.25837(19) 0.65533(15) 0.0323(4) Uani 1 1 d . . .

loop_
_atom_site_aniso_label
_atom_site_aniso_U_11
_atom_site_aniso_U_22
_atom_site_aniso_U_33
_atom_site_aniso_U_23
_atom_site_aniso_U_13
_atom_site_aniso_U_12
P1 0.0214(3) 0.0161(3) 0.0132(3) 0.00398(19) 0.0037(2) 0.0088(2)
K1 0.0330(3) 0.0245(3) 0.0163(3) 0.00602(18) 0.0049(2) 0.0169(2)
S1 0.0378(3) 0.0188(3) 0.0177(3) 0.0080(2) 0.0076(2) 0.0115(2)
S2 0.0205(3) 0.0222(3) 0.0185(3) 0.00213(19) 0.0017(2) 0.0082(2)
C1 0.0208(10) 0.0189(9) 0.0134(9) 0.0044(7) 0.0042(8) 0.0103(8)
C2 0.0205(10) 0.0182(9) 0.0207(11) 0.0018(7) 0.0038(8) 0.0054(8)
C3 0.0227(10) 0.0222(10) 0.0193(10) 0.0073(8) 0.0078(8) 0.0066(8)
C4 0.0194(10) 0.0242(10) 0.0143(10) 0.0031(7) 0.0054(8) 0.0111(8)
C5 0.0339(12) 0.0178(10) 0.0198(11) 0.0040(8) 0.0074(9) 0.0126(9)
C6 0.0339(12) 0.0181(10) 0.0210(11) 0.0068(8) 0.0109(9) 0.0128(9)
C7 0.0413(13) 0.0278(12) 0.0181(11) 0.0010(9) 0.0094(10) 0.0119(10)
C8 0.0157(10) 0.0259(11) 0.0220(11) 0.0059(8) 0.0033(8) 0.0064(8)
C9 0.0234(12) 0.0331(13) 0.0445(15) 0.0122(11) -0.0014(10) 0.0132(10)
C10 0.0275(12) 0.0488(16) 0.0301(13) 0.0111(11) 0.0146(10) 0.0146(11)
C11 0.0251(11) 0.0269(11) 0.0262(12) 0.0007(9) 0.0028(9) 0.0035(9)
C12 0.0310(12) 0.0391(14) 0.0260(12) 0.0095(10) 0.0100(10) 0.0161(10)
C13 0.0341(13) 0.0509(17) 0.0372(15) 0.0093(12) 0.0155(11) 0.0248(12)
C14 0.0296(13) 0.0500(16) 0.0373(15) 0.0134(12) 0.0018(11) 0.0206(12)
C15 0.0359(13) 0.0344(13) 0.0247(12) 0.0112(10) 0.0070(10) 0.0205(10)
O1 0.0181(7) 0.0169(7) 0.0186(7) 0.0038(5) 0.0031(6) 0.0074(6)
O2 0.0327(9) 0.0247(8) 0.0163(8) 0.0043(6) 0.0106(6) 0.0107(7)
O3 0.0367(9) 0.0519(11) 0.0250(9) 0.0181(8) 0.0129(7) 0.0310(8)

loop_
_atom_type_symbol
_atom_type_description
_atom_type_scat_dispersion_real
_atom_type_scat_dispersion_imag
_atom_type_scat_source
C C 0.0033 0.0016 'International Tables Vol C Tables 4.2.6.8 and 6.1.1.4'
H H 0.0000 0.0000 'International Tables Vol C Tables 4.2.6.8 and 6.1.1.4'
O O 0.0106 0.0060 'International Tables Vol C Tables 4.2.6.8 and 6.1.1.4'
P P 0.1023 0.0942 'International Tables Vol C Tables 4.2.6.8 and 6.1.1.4'
S S 0.1246 0.1234 'International Tables Vol C Tables 4.2.6.8 and 6.1.1.4'
K K 0.2009 0.2494 'International Tables Vol C Tables 4.2.6.8 and 6.1.1.4'

loop_
_geom_angle_atom_site_label_1
_geom_angle_atom_site_label_2
_geom_angle_atom_site_label_3
_geom_angle
_geom_angle_site_symmetry_1
_geom_angle_site_symmetry_3
_geom_angle_publ_flag
O1 P1 C1 103.30(8) . . ?
O1 P1 S1 113.00(7) . . ?
C1 P1 S1 110.55(7) . . ?
O1 P1 S2 103.07(7) . . ?
C1 P1 S2 108.10(7) . . ?
S1 P1 S2 117.64(3) . . ?
O1 P1 K1 103.11(6) . . ?
C1 P1 K1 153.25(7) . . ?
S1 P1 K1 61.90(2) . . ?
S2 P1 K1 61.44(2) . . ?
O1 P1 K1 46.53(5) . 2_666 ?
C1 P1 K1 125.00(7) . 2_666 ?
S1 P1 K1 123.09(3) . 2_666 ?
S2 P1 K1 57.87(4) . 2_666 ?
K1 P1 K1 72.510(17) . 2_666 ?
O3 K1 O2 69.03(6) . 1_556 ?
O3 K1 O1 107.36(6) . 2_666 ?
O2 K1 O1 108.86(4) 1_556 2_666 ?
O3 K1 S2 160.81(5) . 2_666 ?
O2 K1 S2 105.87(4) 1_556 2_666 ?
O1 K1 S2 55.72(4) 2_666 2_666 ?
O3 K1 S2 97.16(5) . . ?
O2 K1 S2 155.23(4) 1_556 . ?
O1 K1 S2 94.68(3) 2_666 . ?
S2 K1 S2 93.56(2) 2_666 . ?
O3 K1 S1 92.80(5) . . ?
O2 K1 S1 95.60(4) 1_556 . ?
O1 K1 S1 152.49(3) 2_666 . ?
S2 K1 S1 106.24(3) 2_666 . ?
S2 K1 S1 63.67(2) . . ?
O3 K1 C12 22.05(5) . . ?
O2 K1 C12 88.52(6) 1_556 . ?
O1 K1 C12 111.72(6) 2_666 . ?
S2 K1 C12 163.12(5) 2_666 . ?
S2 K1 C12 75.32(5) . . ?
S1 K1 C12 80.50(5) . . ?
O3 K1 P1 104.47(4) . . ?
O2 K1 P1 128.35(4) 1_556 . ?
O1 K1 P1 121.27(3) 2_666 . ?
S2 K1 P1 93.17(2) 2_666 . ?
S2 K1 P1 32.959(18) . . ?
S1 K1 P1 32.781(14) . . ?
C12 K1 P1 84.36(5) . . ?
O3 K1 P1 131.57(5) . 2_666 ?
O2 K1 P1 113.96(4) 1_556 2_666 ?
O1 K1 P1 24.21(3) 2_666 2_666 ?
S2 K1 P1 32.066(19) 2_666 2_666 ?
S2 K1 P1 90.673(18) . 2_666 ?
S1 K1 P1 132.43(2) . 2_666 ?
C12 K1 P1 133.53(5) . 2_666 ?
P1 K1 P1 107.490(17) . 2_666 ?
O3 K1 K1 140.98(4) . 2_666 ?
O2 K1 K1 149.92(4) 1_556 2_666 ?
O1 K1 K1 69.59(3) 2_666 2_666 ?
S2 K1 K1 47.145(14) 2_666 2_666 ?
S2 K1 K1 46.41(2) . 2_666 ?
S1 K1 K1 82.945(19) . 2_666 ?
C12 K1 K1 120.55(5) . 2_666 ?
P1 K1 K1 54.816(14) . 2_666 ?
P1 K1 K1 52.674(14) 2_666 2_666 ?
P1 S1 K1 85.32(3) . . ?
P1 S2 K1 90.06(5) . 2_666 ?
P1 S2 K1 85.60(3) . . ?
K1 S2 K1 86.44(2) 2_666 . ?
C6 C1 C2 118.46(19) . . ?
C6 C1 P1 122.98(16) . . ?
C2 C1 P1 118.42(16) . . ?
C3 C2 C1 120.82(19) . . ?
C2 C3 C4 120.07(19) . . ?
O2 C4 C5 124.80(19) . . ?
O2 C4 C3 115.15(18) . . ?
C5 C4 C3 120.05(19) . . ?
C4 C5 C6 119.3(2) . . ?
C1 C6 C5 121.2(2) . . ?
O1 C8 C9 103.29(17) . . ?
O1 C8 C10 108.50(18) . . ?
C9 C8 C10 110.7(2) . . ?
O1 C8 C11 112.43(18) . . ?
C9 C8 C11 110.3(2) . . ?
C10 C8 C11 111.3(2) . . ?
O3 C12 C13 105.9(2) . . ?
O3 C12 K1 43.42(10) . . ?
C13 C12 K1 148.75(17) . . ?
C14 C13 C12 101.8(2) . . ?
C13 C14 C15 102.55(19) . . ?
O3 C15 C14 105.8(2) . . ?
C8 O1 P1 129.11(13) . . ?
C8 O1 K1 117.55(12) . 2_666 ?
P1 O1 K1 109.25(7) . 2_666 ?
C4 O2 C7 117.55(17) . . ?
C4 O2 K1 128.94(12) . 1_554 ?
C7 O2 K1 113.25(12) . 1_554 ?
C15 O3 C12 109.86(18) . . ?
C15 O3 K1 135.23(14) . . ?
C12 O3 K1 114.54(14) . . ?

loop_
_geom_bond_atom_site_label_1
_geom_bond_atom_site_label_2
_geom_bond_distance
_geom_bond_site_symmetry_2
_geom_bond_publ_flag
P1 O1 1.6226(17) . ?
P1 C1 1.816(2) . ?
P1 S1 1.9742(8) . ?
P1 S2 1.9830(10) . ?
P1 K1 3.6342(7) . ?
P1 K1 3.7352(8) 2_666 ?
K1 O3 2.635(2) . ?
K1 O2 2.7935(16) 1_556 ?
K1 O1 2.8715(15) 2_666 ?
K1 S2 3.1632(13) 2_666 ?
K1 S2 3.2015(8) . ?
K1 S1 3.2164(8) . ?
K1 C12 3.487(3) . ?
K1 P1 3.7352(8) 2_666 ?
K1 K1 4.3588(10) 2_666 ?
S2 K1 3.1632(13) 2_666 ?
C1 C6 1.383(3) . ?
C1 C2 1.404(3) . ?
C2 C3 1.372(3) . ?
C3 C4 1.392(3) . ?
C4 O2 1.365(2) . ?
C4 C5 1.388(3) . ?
C5 C6 1.393(3) . ?
C7 O2 1.435(3) . ?
C8 O1 1.484(3) . ?
C8 C9 1.513(3) . ?
C8 C10 1.517(3) . ?
C8 C11 1.521(3) . ?
C12 O3 1.439(3) . ?
C12 C13 1.512(4) . ?
C13 C14 1.512(4) . ?
C14 C15 1.514(4) . ?
C15 O3 1.426(3) . ?
O1 K1 2.8715(15) 2_666 ?
O2 K1 2.7934(16) 1_554 ?
